data_7217795
loop_
_publ_author_name
'Feng, Xiao-lin'
'Yu, Yang'
'Gao, Hao'
'Mu, Zhen-qiang'
'Cheng, Xiao-rui'
'Zhou, Wen-xia'
'Yao, Xin-sheng'

_publ_section_title
;
 New sesquiterpenoids from the rhizomes of Acorus tatarinowii
;
_journal_name_full 'RSC Advances'
_journal_paper_doi 10.1039/C4RA06481J
_journal_year 2014
_chemical_absolute_configuration ad
_chemical_formula_moiety 'C15 H22 O2'
_chemical_formula_sum 'C15 H22 O2'
_chemical_formula_weight 234.33
_chemical_name_common acoronene
_chemical_name_systematic
;
 ? 
;
_space_group_crystal_system monoclinic
_space_group_IT_number 4
_space_group_name_Hall 'P 2yb'
_space_group_name_H-M_alt 'P 1 21 1'
_symmetry_space_group_name_Hall 'P 2yb'
_symmetry_space_group_name_H-M 'P 1 21 1'
_atom_sites_solution_hydrogens geom
_atom_sites_solution_primary direct
_atom_sites_solution_secondary difmap
_audit_creation_date 2014-08-15
_audit_creation_method
;
Olex2 1.2
(compiled 2014.06.27 svn.r2953 for OlexSys, GUI svn.r4862)
;
_cell_angle_alpha 90.00
_cell_angle_beta 108.159(2)
_cell_angle_gamma 90.00
_cell_formula_units_Z 2
_cell_length_a 8.5501(2)
_cell_length_b 6.48130(10)
_cell_length_c 12.5837(3)
_cell_measurement_reflns_used 6687
_cell_measurement_temperature 173.01(18)
_cell_measurement_theta_max 62.5766
_cell_measurement_theta_min 3.6936
_cell_volume 662.60(3)
_computing_cell_refinement
;
CrysAlisPro, Agilent Technologies,
Version 1.171.35.21 (release 20-01-2012 CrysAlis171 .NET)
(compiled Jan 23 2012,18:06:46)
;
_computing_data_collection
;
CrysAlisPro, Agilent Technologies,
Version 1.171.35.21 (release 20-01-2012 CrysAlis171 .NET)
(compiled Jan 23 2012,18:06:46)
;
_computing_data_reduction
;
CrysAlisPro, Agilent Technologies,
Version 1.171.35.21 (release 20-01-2012 CrysAlis171 .NET)
(compiled Jan 23 2012,18:06:46)
;
_computing_molecular_graphics 'Olex2 (Dolomanov et al., 2009)'
_computing_publication_material 'Olex2 (Dolomanov et al., 2009)'
_computing_structure_refinement 'ShelXL (Sheldrick, 2008)'
_computing_structure_solution 'SHELXS-97 (Sheldrick, 1990)'
_diffrn_ambient_temperature 173.01(18)
_diffrn_detector_area_resol_mean 16.0288
_diffrn_measured_fraction_theta_full 0.978
_diffrn_measured_fraction_theta_max 0.978
_diffrn_measurement_details
;
  1 omega -101.00  -60.00   1.0000    1.5000
omega____ theta____ kappa____ phi______ frames
    -      -32.8684 -178.0000  -90.0000 41

  2 omega   55.00   81.00   1.0000    1.5000
omega____ theta____ kappa____ phi______ frames
    -       32.8684   57.0000    0.0000 26

  3 omega   14.00  101.00   1.0000    1.5000
omega____ theta____ kappa____ phi______ frames
    -       32.8684   57.0000 -150.0000 87

  4 omega  -16.00   99.00   1.0000    1.5000
omega____ theta____ kappa____ phi______ frames
    -       32.8684    0.0000 -180.0000 115

  5 omega  -37.00   58.00   1.0000    1.5000
omega____ theta____ kappa____ phi______ frames
    -       32.8684  -38.0000  150.0000 95

  6 omega   20.00   82.00   1.0000    1.5000
omega____ theta____ kappa____ phi______ frames
    -       90.5000  -94.0000   30.0000 62

  7 omega   87.00  159.00   1.0000    1.5000
omega____ theta____ kappa____ phi______ frames
    -       90.5000   45.0000   60.0000 72

  8 omega   34.00   73.00   1.0000    1.5000
omega____ theta____ kappa____ phi______ frames
    -       90.5000  -94.0000   90.0000 39

  9 omega   39.00   82.00   1.0000    1.5000
omega____ theta____ kappa____ phi______ frames
    -       90.5000  -94.0000  150.0000 43

 10 omega   21.00   47.00   1.0000    1.5000
omega____ theta____ kappa____ phi______ frames
    -       90.5000  -30.0000   90.0000 26

 11 omega   82.00  161.00   1.0000    1.5000
omega____ theta____ kappa____ phi______ frames
    -       90.5000   83.0000 -102.0000 79

 12 omega   18.00   65.00   1.0000    1.5000
omega____ theta____ kappa____ phi______ frames
    -       90.5000  -30.0000  -90.0000 47

 13 omega  106.00  132.00   1.0000    1.5000
omega____ theta____ kappa____ phi______ frames
    -       90.5000   77.0000 -180.0000 26

 14 omega   18.00   62.00   1.0000    1.5000
omega____ theta____ kappa____ phi______ frames
    -       90.5000  -30.0000  120.0000 44

 15 omega   71.00   99.00   1.0000    1.5000
omega____ theta____ kappa____ phi______ frames
    -       90.5000   77.0000 -180.0000 28

 16 omega   39.00   78.00   1.0000    1.5000
omega____ theta____ kappa____ phi______ frames
    -       90.5000 -111.0000 -120.0000 39

 17 omega   75.00  101.00   1.0000    1.5000
omega____ theta____ kappa____ phi______ frames
    -       90.5000   77.0000    0.0000 26

 18 omega  128.00  157.00   1.0000    1.5000
omega____ theta____ kappa____ phi______ frames
    -       90.5000   77.0000    0.0000 29

 19 omega   39.00   70.00   1.0000    1.5000
omega____ theta____ kappa____ phi______ frames
    -       90.5000  -45.0000  120.0000 31

 20 omega   26.00   72.00   1.0000    1.5000
omega____ theta____ kappa____ phi______ frames
    -       90.5000  -77.0000 -120.0000 46

 21 omega   60.00  126.00   1.0000    1.5000
omega____ theta____ kappa____ phi______ frames
    -       90.5000   77.0000 -150.0000 66

 22 omega   54.00  148.00   1.0000    1.5000
omega____ theta____ kappa____ phi______ frames
    -       90.5000   15.0000   30.0000 94

 23 omega -109.00  -53.00   1.0000    1.5000
omega____ theta____ kappa____ phi______ frames
    -      -32.8684  178.0000 -150.0000 56

 24 omega -109.00  -53.00   1.0000    1.5000
omega____ theta____ kappa____ phi______ frames
    -      -32.8684  178.0000    0.0000 56

 25 omega  -46.00    0.00   1.0000    1.5000
omega____ theta____ kappa____ phi______ frames
    -      -32.8684  -83.0000  102.0000 46

 26 omega   35.00  109.00   1.0000    1.5000
omega____ theta____ kappa____ phi______ frames
    -       32.8684  178.0000 -180.0000 74

 27 omega   10.00  104.00   1.0000    1.5000
omega____ theta____ kappa____ phi______ frames
    -       32.8684   46.0000  -49.0000 94

 28 omega    3.00  103.00   1.0000    1.5000
omega____ theta____ kappa____ phi______ frames
    -       32.8684   77.0000   30.0000 100

 29 omega -134.00  -34.00   1.0000    1.5000
omega____ theta____ kappa____ phi______ frames
    -      -64.0000  -77.0000   30.0000 100

 30 omega -134.00  -34.00   1.0000    1.5000
omega____ theta____ kappa____ phi______ frames
    -      -64.0000  -77.0000   90.0000 100

 31 omega -134.00  -34.00   1.0000    1.5000
omega____ theta____ kappa____ phi______ frames
    -      -64.0000  -77.0000  -30.0000 100

 32 omega -134.00  -34.00   1.0000    1.5000
omega____ theta____ kappa____ phi______ frames
    -      -64.0000  -77.0000  -90.0000 100

 33 omega   61.00  163.00   1.0000    1.5000
omega____ theta____ kappa____ phi______ frames
    -       90.5000   30.0000  150.0000 102

 34 omega   60.00  161.00   1.0000    1.5000
omega____ theta____ kappa____ phi______ frames
    -       90.5000   77.0000  150.0000 101

 35 omega   18.00   90.00   1.0000    1.5000
omega____ theta____ kappa____ phi______ frames
    -       90.5000 -111.0000  120.0000 72

 36 omega   60.00  161.00   1.0000    1.5000
omega____ theta____ kappa____ phi______ frames
    -       90.5000   77.0000   60.0000 101

 37 omega   60.00  161.00   1.0000    1.5000
omega____ theta____ kappa____ phi______ frames
    -       90.5000   77.0000  -30.0000 101

 38 omega   61.00  163.00   1.0000    1.5000
omega____ theta____ kappa____ phi______ frames
    -       90.5000   30.0000  -60.0000 102

 39 omega   19.00   83.00   1.0000    1.5000
omega____ theta____ kappa____ phi______ frames
    -       90.5000  -94.0000  -60.0000 64

 40 omega   18.00   69.00   1.0000    1.5000
omega____ theta____ kappa____ phi______ frames
    -       90.5000  -30.0000    0.0000 51

 41 omega -109.00  -57.00   1.0000    1.5000
omega____ theta____ kappa____ phi______ frames
    -      -32.8684 -178.0000   90.0000 52

 42 omega -102.00  -11.00   1.0000    1.5000
omega____ theta____ kappa____ phi______ frames
    -      -32.8684  -57.0000  150.0000 91

 43 omega    3.00  103.00   1.0000    1.5000
omega____ theta____ kappa____ phi______ frames
    -       32.8684   77.0000  -90.0000 100
;
_diffrn_measurement_device_type 'Gemini S ultra'
_diffrn_measurement_method '\w scans'
_diffrn_orient_matrix_UB_11 -0.0984334000
_diffrn_orient_matrix_UB_12 -0.1991129000
_diffrn_orient_matrix_UB_13 -0.0416509000
_diffrn_orient_matrix_UB_21 0.1242104000
_diffrn_orient_matrix_UB_22 -0.0622737000
_diffrn_orient_matrix_UB_23 -0.0605328000
_diffrn_orient_matrix_UB_31 0.1042260000
_diffrn_orient_matrix_UB_32 -0.1138156000
_diffrn_orient_matrix_UB_33 0.1057984000
_diffrn_radiation_monochromator mirror
_diffrn_radiation_type CuK\a
_diffrn_radiation_wavelength 1.54178
_diffrn_reflns_av_R_equivalents 0.0154
_diffrn_reflns_av_unetI/netI 0.0109
_diffrn_reflns_limit_h_max 9
_diffrn_reflns_limit_h_min -9
_diffrn_reflns_limit_k_max 7
_diffrn_reflns_limit_k_min -7
_diffrn_reflns_limit_l_max 14
_diffrn_reflns_limit_l_min -14
_diffrn_reflns_number 8159
_diffrn_reflns_theta_full 62.66
_diffrn_reflns_theta_max 62.66
_diffrn_reflns_theta_min 3.70
_diffrn_source 'Enhance Ultra (Cu) X-ray Source'
_diffrn_source_current n/a
_diffrn_source_voltage n/a
_exptl_absorpt_coefficient_mu 0.595
_exptl_absorpt_correction_T_max 1.00000
_exptl_absorpt_correction_T_min 0.58812
_exptl_absorpt_correction_type multi-scan
_exptl_absorpt_process_details
;
CrysAlisPro, Agilent Technologies,
Version 1.171.35.21 (release 20-01-2012 CrysAlis171 .NET)
(compiled Jan 23 2012,18:06:46)
Empirical absorption correction using spherical harmonics,
 implemented in SCALE3 ABSPACK scaling algorithm.
;
_exptl_crystal_colour 'clear light colourless'
_exptl_crystal_colour_lustre clear
_exptl_crystal_colour_modifier light
_exptl_crystal_colour_primary colourless
_exptl_crystal_density_diffrn 1.174
_exptl_crystal_density_method 'not measured'
_exptl_crystal_F_000 256
_exptl_crystal_size_max 0.25
_exptl_crystal_size_mid 0.2
_exptl_crystal_size_min 0.15
_refine_diff_density_max 0.152
_refine_diff_density_min -0.118
_refine_diff_density_rms 0.023
_refine_ls_abs_structure_details 'Flack H D (1983), Acta Cryst. A39, 876-881'
_refine_ls_abs_structure_Flack 0.03(18)
_refine_ls_extinction_method none
_refine_ls_goodness_of_fit_ref 1.074
_refine_ls_hydrogen_treatment constr
_refine_ls_matrix_type full
_refine_ls_number_parameters 158
_refine_ls_number_reflns 2074
_refine_ls_number_restraints 1
_refine_ls_restrained_S_all 1.074
_refine_ls_R_factor_all 0.0256
_refine_ls_R_factor_gt 0.0254
_refine_ls_shift/su_max 0.001
_refine_ls_shift/su_mean 0.000
_refine_ls_structure_factor_coef Fsqd
_refine_ls_weighting_details 'calc w=1/[\s^2^(Fo^2^)+(0.0313P)^2^+0.1213P] where P=(Fo^2^+2Fc^2^)/3'
_refine_ls_weighting_scheme calc
_refine_ls_wR_factor_gt 0.0629
_refine_ls_wR_factor_ref 0.0630
_reflns_number_gt 2064
_reflns_number_total 2074
_reflns_threshold_expression >2sigma(I)
_cod_data_source_file c4ra06481j2.cif
_cod_data_source_block acoronene
_cod_original_cell_volume 662.60(2)
_cod_database_code 7217795
_reflns_odcompleteness_completeness 98.14
_reflns_odcompleteness_iscentric 1
_reflns_odcompleteness_theta 61.08
_olex2_refinement_description
;
1. Fixed Uiso
 At 1.2 times of:
  All C(H) groups, All C(H,H) groups
 At 1.5 times of:
  All C(H,H,H) groups
2.a Ternary CH refined with riding coordinates:
 C1(H1), C4(H4), C11(H11)
2.b Secondary CH2 refined with riding coordinates:
 C6(H6A,H6B), C10(H10A,H10B), C3(H3A,H3B)
2.c Aromatic/amide H refined with riding coordinates:
 C9(H9)
2.d Idealised Me refined as rotating group:
 C14(H14A,H14B,H14C), C13(H13A,H13B,H13C), C15(H15A,H15B,H15C), C12(H12A,H12B,
 H12C)
;
_olex2_submission_special_instructions 'No special instructions were received'

loop_
_space_group_symop_id
_space_group_symop_operation_xyz
1 'x, y, z'
2 '-x, y+1/2, -z'

loop_
_atom_site_label
_atom_site_type_symbol
_atom_site_fract_x
_atom_site_fract_y
_atom_site_fract_z
_atom_site_U_iso_or_equiv
_atom_site_adp_type
_atom_site_occupancy
_atom_site_calc_flag
_atom_site_refinement_flags_posn
O1 O 0.96305(11) 0.48730(16) 0.00126(7) 0.0316(2) Uani 1 d .
O2 O 1.24013(13) 0.78987(16) -0.45150(8) 0.0345(2) Uani 1 d .
C1 C 0.95716(15) 0.57203(18) -0.18843(10) 0.0218(3) Uani 1 d .
H1 H 0.9520 0.7227 -0.1841 0.026 Uiso 1 calc R
C7 C 1.19249(15) 0.6453(2) -0.40706(10) 0.0236(3) Uani 1 d .
C6 C 1.07027(16) 0.6775(2) -0.34394(11) 0.0239(3) Uani 1 d .
H6A H 0.9599 0.6630 -0.3958 0.029 Uiso 1 calc R
H6B H 1.0814 0.8176 -0.3154 0.029 Uiso 1 calc R
C5 C 1.09014(14) 0.52826(19) -0.24610(10) 0.0205(3) Uani 1 d .
C2 C 1.03314(15) 0.5008(2) -0.06842(10) 0.0236(3) Uani 1 d .
C10 C 1.08118(16) 0.3089(2) -0.29426(11) 0.0243(3) Uani 1 d .
H10A H 1.1121 0.2106 -0.2331 0.029 Uiso 1 calc R
H10B H 0.9685 0.2796 -0.3387 0.029 Uiso 1 calc R
C9 C 1.19130(16) 0.2803(2) -0.36551(10) 0.0266(3) Uani 1 d .
H9 H 1.2249 0.1466 -0.3742 0.032 Uiso 1 calc R
C8 C 1.24501(16) 0.4315(2) -0.41749(10) 0.0247(3) Uani 1 d .
C4 C 1.25510(15) 0.5521(2) -0.14801(10) 0.0240(3) Uani 1 d .
H4 H 1.3415 0.4711 -0.1645 0.029 Uiso 1 calc R
C11 C 0.77831(14) 0.5031(2) -0.24845(10) 0.0248(3) Uani 1 d .
H11 H 0.7621 0.5064 -0.3290 0.030 Uiso 1 calc R
C14 C 1.35224(19) 0.3957(2) -0.49008(12) 0.0340(3) Uani 1 d .
H14A H 1.2973 0.4453 -0.5642 0.051 Uiso 1 calc GR
H14B H 1.3736 0.2507 -0.4929 0.051 Uiso 1 calc GR
H14C H 1.4544 0.4681 -0.4596 0.051 Uiso 1 calc GR
C13 C 0.73823(18) 0.2846(3) -0.21938(12) 0.0367(3) Uani 1 d .
H13A H 0.8217 0.1913 -0.2263 0.055 Uiso 1 calc GR
H13B H 0.6334 0.2434 -0.2696 0.055 Uiso 1 calc GR
H13C H 0.7344 0.2818 -0.1440 0.055 Uiso 1 calc GR
C15 C 1.31330(17) 0.7749(2) -0.12228(12) 0.0328(3) Uani 1 d .
H15A H 1.3376 0.8327 -0.1856 0.049 Uiso 1 calc GR
H15B H 1.4106 0.7774 -0.0584 0.049 Uiso 1 calc GR
H15C H 1.2283 0.8544 -0.1067 0.049 Uiso 1 calc GR
C3 C 1.21358(16) 0.4552(2) -0.04902(11) 0.0282(3) Uani 1 d .
H3A H 1.2328 0.3075 -0.0465 0.034 Uiso 1 calc R
H3B H 1.2806 0.5155 0.0209 0.034 Uiso 1 calc R
C12 C 0.65597(16) 0.6546(3) -0.22539(12) 0.0335(3) Uani 1 d .
H12A H 0.6686 0.6550 -0.1469 0.050 Uiso 1 calc GR
H12B H 0.5459 0.6135 -0.2666 0.050 Uiso 1 calc GR
H12C H 0.6765 0.7906 -0.2482 0.050 Uiso 1 calc GR

loop_
_atom_site_aniso_label
_atom_site_aniso_U_11
_atom_site_aniso_U_22
_atom_site_aniso_U_33
_atom_site_aniso_U_23
_atom_site_aniso_U_13
_atom_site_aniso_U_12
O1 0.0356(5) 0.0376(6) 0.0260(5) 0.0020(4) 0.0157(4) -0.0028(4)
O2 0.0442(6) 0.0311(5) 0.0366(5) 0.0046(5) 0.0246(5) -0.0012(5)
C1 0.0212(6) 0.0214(6) 0.0242(6) 0.0006(5) 0.0092(5) -0.0007(5)
C7 0.0236(6) 0.0286(7) 0.0183(6) 0.0004(6) 0.0063(5) -0.0004(6)
C6 0.0255(7) 0.0233(6) 0.0249(7) 0.0028(5) 0.0106(5) 0.0032(5)
C5 0.0218(6) 0.0211(6) 0.0194(6) -0.0003(5) 0.0076(5) 0.0002(5)
C2 0.0282(7) 0.0207(6) 0.0235(6) -0.0017(5) 0.0104(5) -0.0032(5)
C10 0.0262(6) 0.0225(7) 0.0244(7) 0.0002(5) 0.0081(5) -0.0006(5)
C9 0.0301(7) 0.0234(7) 0.0252(7) -0.0064(6) 0.0071(5) 0.0020(6)
C8 0.0250(7) 0.0281(7) 0.0208(6) -0.0048(5) 0.0069(5) -0.0017(5)
C4 0.0210(6) 0.0286(7) 0.0233(6) -0.0030(6) 0.0083(5) 0.0026(5)
C11 0.0227(6) 0.0315(7) 0.0210(6) 0.0004(6) 0.0079(5) -0.0028(6)
C14 0.0347(8) 0.0384(8) 0.0329(8) -0.0085(6) 0.0162(6) -0.0013(7)
C13 0.0315(7) 0.0388(8) 0.0395(8) 0.0003(7) 0.0108(6) -0.0112(7)
C15 0.0276(7) 0.0376(8) 0.0357(7) -0.0108(7) 0.0134(6) -0.0068(6)
C3 0.0277(7) 0.0336(8) 0.0210(6) -0.0004(6) 0.0041(5) 0.0013(6)
C12 0.0231(7) 0.0448(9) 0.0338(8) -0.0048(7) 0.0105(6) -0.0010(7)

loop_
_atom_type_symbol
_atom_type_description
_atom_type_scat_dispersion_real
_atom_type_scat_dispersion_imag
_atom_type_scat_source
C C 0.0181 0.0091 'International Tables Vol C Tables 4.2.6.8 and 6.1.1.4'
H H 0.0000 0.0000 'International Tables Vol C Tables 4.2.6.8 and 6.1.1.4'
O O 0.0492 0.0322 'International Tables Vol C Tables 4.2.6.8 and 6.1.1.4'

loop_
_geom_angle_atom_site_label_1
_geom_angle_atom_site_label_2
_geom_angle_atom_site_label_3
_geom_angle
C2 C1 C5 105.10(10)
C2 C1 C11 116.72(10)
C11 C1 C5 118.40(10)
O2 C7 C6 121.14(12)
O2 C7 C8 121.64(11)
C8 C7 C6 117.15(11)
C7 C6 C5 114.40(10)
C1 C5 C4 102.96(9)
C6 C5 C1 110.23(10)
C6 C5 C10 106.71(10)
C6 C5 C4 114.71(10)
C10 C5 C1 113.51(10)
C10 C5 C4 108.89(10)
O1 C2 C1 126.02(11)
O1 C2 C3 125.40(11)
C3 C2 C1 108.56(10)
C9 C10 C5 112.70(11)
C8 C9 C10 125.27(13)
C7 C8 C14 117.41(11)
C9 C8 C7 118.99(11)
C9 C8 C14 123.56(12)
C15 C4 C5 114.45(11)
C15 C4 C3 110.94(11)
C3 C4 C5 102.74(10)
C13 C11 C1 114.37(11)
C12 C11 C1 110.68(11)
C12 C11 C13 109.42(11)
C2 C3 C4 105.76(10)

loop_
_geom_bond_atom_site_label_1
_geom_bond_atom_site_label_2
_geom_bond_distance
O1 C2 1.2095(15)
O2 C7 1.2243(16)
C1 C5 1.5538(16)
C1 C2 1.5180(17)
C1 C11 1.5455(17)
C7 C6 1.5112(17)
C7 C8 1.4748(18)
C6 C5 1.5331(17)
C5 C10 1.5382(17)
C5 C4 1.5657(16)
C2 C3 1.5140(18)
C10 C9 1.5002(17)
C9 C8 1.336(2)
C8 C14 1.5003(19)
C4 C15 1.5286(19)
C4 C3 1.5321(18)
C11 C13 1.528(2)
C11 C12 1.5271(19)
